data_4307170
loop_
_publ_author_name
'Glen P. A. Yap'
'Fernando Jove'
'Juan Urbano'
'Eleuterio Alvarez'
'Swiatoslaw Trofimenko'
'M. Mar D\'iaz-Requejo'
'Pedro J. P\'erez'

_publ_section_title
;
Unusual Polybrominated Polypyrazolylborates and Their Copper(I)
Complexes: Synthesis, Characterization, and Catalytic Activity
;
_journal_name_full 'Inorganic Chemistry'
_journal_page_first 780
_journal_page_last 787
_journal_paper_doi 10.1021/ic061714z
_journal_volume 46
_journal_year 2007
_chemical_formula_moiety 'C32 H25 B Br6 Cu N7, C H2 Cl2'
_chemical_formula_sum 'C33 H27 B Br6 Cl2 Cu N7'
_chemical_formula_weight 1146.33
_chemical_name_systematic
; 
 ? 
;
_space_group_IT_number 29
_symmetry_cell_setting orthorhombic
_symmetry_space_group_name_Hall 'P 2c -2ac'
_symmetry_space_group_name_H-M 'P c a 21'
_atom_sites_solution_hydrogens geom
_atom_sites_solution_primary direct
_atom_sites_solution_secondary difmap
_audit_creation_method SHELXL-97
_cell_angle_alpha 90.00
_cell_angle_beta 90.00
_cell_angle_gamma 90.00
_cell_formula_units_Z 8
_cell_length_a 20.948(9)
_cell_length_b 10.025(4)
_cell_length_c 34.381(15)
_cell_measurement_reflns_used 6797
_cell_measurement_temperature 100(2)
_cell_measurement_theta_max 21.55
_cell_measurement_theta_min 2.81
_cell_volume 7220(5)
_computing_cell_refinement 'SAINT+ v. 6.04 (Bruker-AXS, 2001)'
_computing_data_collection 'SMART v. 5.625 (Bruker-AXS, 2001)'
_computing_data_reduction 'SAINT+ v. 6.04 (Bruker-AXS, 2001)'
_computing_molecular_graphics 'xp program, SHELXTL v. 6.10, BRUKER, 2000'
_computing_publication_material 'XCIF program, SHELXTL v.6.10, Bruker, 2000'
_computing_structure_refinement 'SHELXL-97 (Sheldrick, 1997)'
_computing_structure_solution 'SHELXS-97 (Sheldrick, 1990)'
_diffrn_ambient_temperature 100(2)
_diffrn_detector_area_resol_mean 8.26
_diffrn_measured_fraction_theta_full 0.989
_diffrn_measured_fraction_theta_max 0.989
_diffrn_measurement_device_type 'Bruker Smart APEX CCD system'
_diffrn_measurement_method 'phi and omega scans with narrow frames'
_diffrn_radiation_monochromator graphite
_diffrn_radiation_source 'fine-focus sealed tube'
_diffrn_radiation_type MoK\a
_diffrn_radiation_wavelength 0.71073
_diffrn_reflns_av_R_equivalents 0.0729
_diffrn_reflns_av_sigmaI/netI 0.1095
_diffrn_reflns_limit_h_max 26
_diffrn_reflns_limit_h_min -26
_diffrn_reflns_limit_k_max 12
_diffrn_reflns_limit_k_min -12
_diffrn_reflns_limit_l_max 44
_diffrn_reflns_limit_l_min -42
_diffrn_reflns_number 86556
_diffrn_reflns_theta_full 27.22
_diffrn_reflns_theta_max 27.22
_diffrn_reflns_theta_min 2.25
_diffrn_standards_decay_% 0
_exptl_absorpt_coefficient_mu 7.432
_exptl_absorpt_correction_T_max 0.4081
_exptl_absorpt_correction_T_min 0.2797
_exptl_absorpt_correction_type multi-scan
_exptl_absorpt_process_details
; 
 SADABS v. 2.03: Area-Detector Absorption Correction.
 (1997-2001) Bruker-AXS within SAINT+ package, v. 6.04
;
_exptl_crystal_colour colourless
_exptl_crystal_density_diffrn 2.109
_exptl_crystal_density_method 'not measured'
_exptl_crystal_description prism
_exptl_crystal_F_000 4416
_exptl_crystal_size_max 0.23
_exptl_crystal_size_mid 0.13
_exptl_crystal_size_min 0.12
_refine_diff_density_max 1.704
_refine_diff_density_min -1.031
_refine_diff_density_rms 0.219
_refine_ls_extinction_method none
_refine_ls_goodness_of_fit_ref 1.030
_refine_ls_hydrogen_treatment constr
_refine_ls_matrix_type full
_refine_ls_number_parameters 901
_refine_ls_number_reflns 15544
_refine_ls_number_restraints 5
_refine_ls_restrained_S_all 1.006
_refine_ls_R_factor_all 0.1117
_refine_ls_R_factor_gt 0.0565
_refine_ls_shift/su_max 0.003
_refine_ls_shift/su_mean 0.000
_refine_ls_structure_factor_coef Fsqd
_refine_ls_weighting_details 'calc w=1/[\s^2^(Fo^2^)+(0.0661P)^2^+5.6062P] where P=(Fo^2^+2Fc^2^)/3'
_refine_ls_weighting_scheme calc
_refine_ls_wR_factor_gt 0.1204
_refine_ls_wR_factor_ref 0.1400
_reflns_number_gt 9326
_reflns_number_total 15544
_reflns_threshold_expression >2sigma(I)
_cod_data_source_file ic061714zsi20060910_125427.cif
_cod_data_source_block compound7_(local_labelling_ea08406x)
_cod_depositor_comments
;
The following automatic conversions were performed:
'_symmetry_cell_setting' value 'Orthorhombic' changed to 'orthorhombic'
according to '/home/saulius/struct/CIF-dictionaries/cif_core.dic'
dictionary named 'cif_core.dic' version 2.4.1 from 2010-06-29.

Automatic conversion script
Id: cif_fix_enum 1527 2010-12-29 10:47:43Z saulius 
;
_cod_database_code 4307170

loop_
_symmetry_equiv_pos_as_xyz
'x, y, z'
'-x, -y, z+1/2'
'x+1/2, -y, z'
'-x+1/2, y, z+1/2'

loop_
_atom_site_label
_atom_site_type_symbol
_atom_site_fract_x
_atom_site_fract_y
_atom_site_fract_z
_atom_site_U_iso_or_equiv
_atom_site_adp_type
_atom_site_occupancy
_atom_site_symmetry_multiplicity
_atom_site_calc_flag
_atom_site_refinement_flags
_atom_site_disorder_assembly
_atom_site_disorder_group
Cu1 Cu 0.25296(7) 0.23859(15) 0.05979(5) 0.0260(4) Uani 1 1 d U . .
Br1 Br 0.18035(7) 0.38225(15) -0.03355(4) 0.0379(4) Uani 1 1 d U . .
Br2 Br 0.30886(7) 0.49057(16) -0.09295(4) 0.0419(4) Uani 1 1 d U . .
Br3 Br 0.23490(7) -0.11048(14) 0.09239(4) 0.0354(4) Uani 1 1 d U . .
Br4 Br 0.37689(7) -0.29003(13) 0.06570(4) 0.0348(3) Uani 1 1 d U . .
Br5 Br 0.26666(6) 0.46354(13) 0.14658(4) 0.0273(3) Uani 1 1 d U . .
Br6 Br 0.43273(6) 0.54645(14) 0.15826(4) 0.0321(3) Uani 1 1 d U . .
N1 N 0.2859(5) 0.2950(10) 0.0062(3) 0.024(2) Uani 1 1 d U . .
N2 N 0.3483(5) 0.2905(10) 0.0016(3) 0.026(2) Uani 1 1 d U . .
N3 N 0.3106(5) 0.0796(10) 0.0608(3) 0.0209(19) Uani 1 1 d U . .
N4 N 0.3680(5) 0.0962(10) 0.0461(3) 0.020(2) Uani 1 1 d U . .
N5 N 0.3254(5) 0.3440(9) 0.0846(3) 0.021(2) Uani 1 1 d U . .
N6 N 0.3831(5) 0.3264(9) 0.0691(3) 0.020(2) Uani 1 1 d U . .
N7 N 0.1709(5) 0.2437(11) 0.0756(3) 0.025(2) Uani 1 1 d U . .
C1 C 0.2650(6) 0.3599(13) -0.0243(4) 0.029(3) Uani 1 1 d U . .
C2 C 0.3157(6) 0.4009(12) -0.0481(3) 0.022(2) Uani 1 1 d U . .
C3 C 0.3692(6) 0.3502(11) -0.0318(4) 0.023(2) Uani 1 1 d U . .
C4 C 0.4305(6) 0.3534(12) -0.0446(3) 0.020(2) Uani 1 1 d U . .
C5 C 0.4600(6) 0.4648(14) -0.0564(3) 0.028(3) Uani 1 1 d U . .
H5 H 0.4377 0.5470 -0.0543 0.033 Uiso 1 1 d R . .
C6 C 0.5203(7) 0.4654(15) -0.0714(4) 0.037(3) Uani 1 1 d U . .
H6 H 0.5386 0.5481 -0.0789 0.044 Uiso 1 1 d R . .
C7 C 0.5561(7) 0.3490(14) -0.0755(4) 0.031(3) Uani 1 1 d U . .
C8 C 0.5265(6) 0.2356(14) -0.0626(4) 0.029(3) Uani 1 1 d U . .
H8 H 0.5496 0.1542 -0.0639 0.035 Uiso 1 1 d R . .
C9 C 0.4674(7) 0.2331(13) -0.0483(4) 0.029(3) Uani 1 1 d U . .
H9 H 0.4494 0.1504 -0.0404 0.035 Uiso 1 1 d R . .
C10 C 0.6180(6) 0.3476(16) -0.0939(4) 0.043(4) Uani 1 1 d U . .
H10A H 0.6515 0.3394 -0.0742 0.065 Uiso 1 1 d R . .
H10B H 0.6236 0.4313 -0.1082 0.065 Uiso 1 1 d R . .
H10C H 0.6206 0.2723 -0.1120 0.065 Uiso 1 1 d R . .
C11 C 0.3060(6) -0.0510(12) 0.0681(3) 0.022(2) Uani 1 1 d U . .
C12 C 0.3580(6) -0.1172(12) 0.0581(4) 0.024(2) Uani 1 1 d U . .
C13 C 0.4010(6) -0.0170(12) 0.0450(4) 0.024(2) Uani 1 1 d U . .
C14 C 0.4645(6) -0.0247(12) 0.0304(4) 0.025(3) Uani 1 1 d U . .
C15 C 0.4813(6) -0.1083(14) 0.0008(4) 0.031(3) Uani 1 1 d U . .
H15 H 0.4504 -0.1663 -0.0102 0.037 Uiso 1 1 d R . .
C16 C 0.5424(7) -0.1089(15) -0.0130(4) 0.034(3) Uani 1 1 d U . .
H16 H 0.5527 -0.1650 -0.0343 0.041 Uiso 1 1 d R . .
C17 C 0.5880(6) -0.0323(14) 0.0024(4) 0.031(3) Uani 1 1 d U . .
C18 C 0.5723(6) 0.0434(12) 0.0335(4) 0.025(3) Uani 1 1 d U . .
H18 H 0.6045 0.0962 0.0453 0.030 Uiso 1 1 d R . .
C19 C 0.5140(7) 0.0471(12) 0.0477(3) 0.025(3) Uani 1 1 d U . .
H19 H 0.5054 0.0996 0.0701 0.029 Uiso 1 1 d R . .
C20 C 0.6532(6) -0.0314(15) -0.0138(5) 0.042(4) Uani 1 1 d U . .
H20A H 0.6513 -0.0435 -0.0420 0.063 Uiso 1 1 d R . .
H20B H 0.6778 -0.1043 -0.0021 0.063 Uiso 1 1 d R . .
H20C H 0.6739 0.0539 -0.0078 0.063 Uiso 1 1 d R . .
C21 C 0.3337(6) 0.4154(12) 0.1160(4) 0.025(3) Uani 1 1 d U . .
C22 C 0.3969(6) 0.4414(13) 0.1212(4) 0.026(3) Uani 1 1 d U . .
C23 C 0.4281(6) 0.3875(12) 0.0900(4) 0.021(2) Uani 1 1 d U . .
C24 C 0.4942(6) 0.3862(13) 0.0809(4) 0.025(3) Uani 1 1 d U . .
C25 C 0.5397(6) 0.3645(12) 0.1084(4) 0.028(3) Uani 1 1 d U . .
H25 H 0.5273 0.3443 0.1343 0.034 Uiso 1 1 d R . .
C26 C 0.6020(6) 0.3717(13) 0.0993(4) 0.026(3) Uani 1 1 d U . .
H26 H 0.6325 0.3498 0.1187 0.032 Uiso 1 1 d R . .
C27 C 0.6234(6) 0.4087(12) 0.0635(4) 0.024(3) Uani 1 1 d U . .
C28 C 0.5777(6) 0.4336(12) 0.0367(4) 0.024(3) Uani 1 1 d U . .
H28 H 0.5908 0.4541 0.0109 0.029 Uiso 1 1 d R . .
C29 C 0.5141(6) 0.4313(12) 0.0446(4) 0.024(3) Uani 1 1 d U . .
H29 H 0.4839 0.4598 0.0257 0.029 Uiso 1 1 d R . .
C30 C 0.6909(6) 0.4176(15) 0.0545(4) 0.034(3) Uani 1 1 d U . .
H30A H 0.7011 0.3576 0.0328 0.050 Uiso 1 1 d R . .
H30B H 0.7162 0.3925 0.0773 0.050 Uiso 1 1 d R . .
H30C H 0.7009 0.5096 0.0471 0.050 Uiso 1 1 d R . .
C31 C 0.1200(6) 0.2558(12) 0.0835(4) 0.021(3) Uani 1 1 d U . .
C32 C 0.0542(6) 0.2698(13) 0.0953(4) 0.034(3) Uani 1 1 d U . .
H32A H 0.0272 0.2139 0.0786 0.051 Uiso 1 1 d R . .
H32B H 0.0411 0.3633 0.0927 0.051 Uiso 1 1 d R . .
H32C H 0.0495 0.2416 0.1224 0.051 Uiso 1 1 d R . .
B1 B 0.3903(8) 0.2359(14) 0.0350(4) 0.025(3) Uani 1 1 d U . .
H1 H 0.4359 0.2329 0.0266 0.030 Uiso 1 1 d R . .
Cu2 Cu 1.11161(7) 0.73263(16) 0.23544(5) 0.0248(4) Uani 1 1 d U . .
Br7 Br 1.09651(6) 0.96202(13) 0.15016(4) 0.0264(3) Uani 1 1 d U . .
Br8 Br 0.93026(6) 1.03314(13) 0.13691(3) 0.0285(3) Uani 1 1 d U . .
Br9 Br 1.12775(6) 0.38208(13) 0.20145(4) 0.0314(3) Uani 1 1 d U . .
Br10 Br 0.98480(7) 0.20744(13) 0.22765(4) 0.0306(3) Uani 1 1 d U . .
Br11 Br 1.18998(7) 0.84069(15) 0.33080(4) 0.0367(4) Uani 1 1 d U . .
Br12 Br 1.06483(8) 0.90443(17) 0.39864(4) 0.0489(4) Uani 1 1 d U . .
N8 N 1.0410(5) 0.8438(9) 0.2124(3) 0.019(2) Uani 1 1 d U . .
N9 N 0.9841(5) 0.8284(10) 0.2285(3) 0.022(2) Uani 1 1 d U . .
N10 N 1.0552(5) 0.5732(9) 0.2342(3) 0.021(2) Uani 1 1 d U . .
N11 N 0.9953(5) 0.5932(10) 0.2488(3) 0.018(2) Uani 1 1 d U . .
N12 N 1.0826(5) 0.7763(10) 0.2904(3) 0.021(2) Uani 1 1 d U . .
N13 N 1.0175(5) 0.7733(9) 0.2953(3) 0.0181(19) Uani 1 1 d U . .
N14 N 1.1966(5) 0.7481(10) 0.2200(3) 0.026(2) Uani 1 1 d U . .
C33 C 1.0308(6) 0.9101(11) 0.1806(3) 0.020(2) Uani 1 1 d U . .
C34 C 0.9662(6) 0.9383(11) 0.1755(3) 0.018(2) Uani 1 1 d U . .
C35 C 0.9369(6) 0.8824(12) 0.2072(3) 0.022(2) Uani 1 1 d U . .
C36 C 0.8701(6) 0.8911(12) 0.2178(4) 0.021(2) Uani 1 1 d U . .
C37 C 0.8252(6) 0.8614(12) 0.1907(4) 0.024(3) Uani 1 1 d U . .
H37 H 0.8371 0.8314 0.1655 0.029 Uiso 1 1 d R . .
C38 C 0.7621(6) 0.8758(12) 0.2010(4) 0.025(3) Uani 1 1 d U . .
H38 H 0.7301 0.8613 0.1819 0.030 Uiso 1 1 d R . .
C39 C 0.7442(6) 0.9108(13) 0.2369(4) 0.028(3) Uani 1 1 d U . .
C40 C 0.7914(6) 0.9383(13) 0.2634(4) 0.028(3) Uani 1 1 d U . .
H40 H 0.7800 0.9640 0.2890 0.033 Uiso 1 1 d R . .
C41 C 0.8533(6) 0.9287(11) 0.2536(3) 0.019(2) Uani 1 1 d U . .
H41 H 0.8853 0.9489 0.2723 0.023 Uiso 1 1 d R . .
C42 C 0.6738(6) 0.9183(14) 0.2465(4) 0.038(4) Uani 1 1 d U . .
H42A H 0.6487 0.8982 0.2231 0.056 Uiso 1 1 d R . .
H42B H 0.6634 1.0084 0.2556 0.056 Uiso 1 1 d R . .
H42C H 0.6635 0.8535 0.2669 0.056 Uiso 1 1 d R . .
C43 C 1.0582(6) 0.4495(12) 0.2258(3) 0.021(2) Uani 1 1 d U . .
C44 C 1.0033(6) 0.3839(11) 0.2349(3) 0.018(2) Uani 1 1 d U . .
C45 C 0.9648(6) 0.4761(12) 0.2505(3) 0.017(2) Uani 1 1 d U . .
C46 C 0.8978(6) 0.4731(12) 0.2623(3) 0.020(2) Uani 1 1 d U . .
C47 C 0.8772(7) 0.3955(13) 0.2927(4) 0.030(3) Uani 1 1 d U . .
H47 H 0.9064 0.3391 0.3059 0.036 Uiso 1 1 d R . .
C48 C 0.8166(7) 0.3999(14) 0.3035(4) 0.033(3) Uani 1 1 d U . .
H48 H 0.8035 0.3438 0.3243 0.039 Uiso 1 1 d R . .
C49 C 0.7699(6) 0.4826(13) 0.2864(4) 0.026(3) Uani 1 1 d U . .
C50 C 0.7924(6) 0.5560(12) 0.2550(4) 0.028(3) Uani 1 1 d U . .
H50 H 0.7627 0.6095 0.2411 0.034 Uiso 1 1 d R . .
C51 C 0.8535(6) 0.5551(12) 0.2429(3) 0.021(2) Uani 1 1 d U . .
H51 H 0.8665 0.6089 0.2216 0.025 Uiso 1 1 d R . .
C52 C 0.7046(7) 0.4920(13) 0.2993(4) 0.032(3) Uani 1 1 d U . .
H52A H 0.6928 0.5862 0.3019 0.048 Uiso 1 1 d R . .
H52B H 0.7002 0.4476 0.3245 0.048 Uiso 1 1 d R . .
H52C H 0.6764 0.4490 0.2803 0.048 Uiso 1 1 d R . .
C53 C 1.1048(6) 0.8220(13) 0.3231(4) 0.028(3) Uani 1 1 d U . .
C54 C 1.0564(7) 0.8476(14) 0.3483(4) 0.035(3) Uani 1 1 d U . .
C55 C 1.0010(6) 0.8121(12) 0.3298(3) 0.024(2) Uani 1 1 d U . .
C56 C 0.9355(7) 0.8231(13) 0.3440(4) 0.030(3) Uani 1 1 d U . .
C57 C 0.9137(6) 0.9434(14) 0.3559(4) 0.034(3) Uani 1 1 d U . .
H57 H 0.9405 1.0198 0.3560 0.041 Uiso 1 1 d R . .
C58 C 0.8510(7) 0.9522(15) 0.3678(4) 0.038(3) Uani 1 1 d U . .
H58 H 0.8336 1.0362 0.3751 0.045 Uiso 1 1 d R . .
C59 C 0.8141(7) 0.8445(15) 0.3693(4) 0.036(3) Uani 1 1 d U . .
C60 C 0.8381(7) 0.7211(14) 0.3573(4) 0.034(3) Uani 1 1 d U . .
H60 H 0.8122 0.6434 0.3573 0.041 Uiso 1 1 d R . .
C61 C 0.9000(6) 0.7165(13) 0.3456(4) 0.027(3) Uani 1 1 d U . .
H61 H 0.9178 0.6331 0.3382 0.033 Uiso 1 1 d R . .
C62 C 0.7455(8) 0.8465(17) 0.3811(5) 0.056(5) Uani 1 1 d U . .
H62A H 0.7413 0.8129 0.4078 0.084 Uiso 1 1 d R . .
H62B H 0.7207 0.7898 0.3634 0.084 Uiso 1 1 d R . .
H62C H 0.7294 0.9381 0.3798 0.084 Uiso 1 1 d R . .
C63 C 1.2456(7) 0.7590(13) 0.2103(4) 0.029(3) Uani 1 1 d U . .
C64 C 1.3119(6) 0.7752(13) 0.1990(5) 0.036(3) Uani 1 1 d U . .
H64A H 1.3293 0.8557 0.2112 0.054 Uiso 1 1 d R . .
H64B H 1.3150 0.7832 0.1707 0.054 Uiso 1 1 d R . .
H64C H 1.3361 0.6972 0.2077 0.054 Uiso 1 1 d R . .
B2 B 0.9784(7) 0.7316(13) 0.2624(4) 0.019(2) Uani 1 1 d U . .
H2 H 0.9328 0.7308 0.2710 0.023 Uiso 1 1 d R . .
Cl1 Cl 0.54814(17) 0.5224(3) 0.33386(10) 0.0363(8) Uani 1 1 d DU . .
Cl2 Cl 0.5448(3) 0.8034(4) 0.32298(13) 0.0698(14) Uani 1 1 d DU . .
C91 C 0.5685(7) 0.6800(12) 0.3510(4) 0.034(3) Uani 1 1 d DU . .
H91A H 0.5500 0.6922 0.3772 0.041 Uiso 1 1 d R . .
H91B H 0.6155 0.6847 0.3535 0.041 Uiso 1 1 d R . .
Cl3 Cl 0.7204(4) 0.2661(6) 0.47886(16) 0.114(3) Uani 1 1 d DU . .
Cl4 Cl 0.6847(2) -0.0001(4) 0.46338(12) 0.0549(11) Uani 1 1 d DU . .
C92 C 0.7138(10) 0.1471(13) 0.4447(4) 0.071(6) Uani 1 1 d DU . .
H92A H 0.7560 0.1308 0.4326 0.085 Uiso 1 1 d R . .
H92B H 0.6845 0.1788 0.4241 0.085 Uiso 1 1 d R . .

loop_
_atom_site_aniso_label
_atom_site_aniso_U_11
_atom_site_aniso_U_22
_atom_site_aniso_U_33
_atom_site_aniso_U_23
_atom_site_aniso_U_13
_atom_site_aniso_U_12
Cu1 0.0183(9) 0.0214(9) 0.0384(9) -0.0025(7) 0.0027(7) 0.0005(7)
Br1 0.0260(8) 0.0461(9) 0.0418(7) -0.0013(7) -0.0042(6) 0.0105(8)
Br2 0.0425(9) 0.0441(9) 0.0390(7) 0.0111(7) 0.0002(7) 0.0070(8)
Br3 0.0273(8) 0.0245(8) 0.0544(9) 0.0033(7) 0.0084(7) -0.0072(7)
Br4 0.0298(8) 0.0159(7) 0.0588(9) 0.0050(7) -0.0026(7) -0.0002(6)
Br5 0.0238(8) 0.0250(7) 0.0330(7) -0.0041(6) 0.0050(6) 0.0006(6)
Br6 0.0283(8) 0.0344(8) 0.0336(7) -0.0099(6) 0.0008(6) -0.0042(7)
N1 0.020(5) 0.009(5) 0.043(5) 0.001(4) -0.001(4) -0.002(5)
N2 0.029(5) 0.012(5) 0.036(5) -0.004(4) 0.007(4) 0.008(5)
N3 0.011(5) 0.023(4) 0.029(5) 0.000(4) -0.006(4) 0.001(4)
N4 0.018(5) 0.019(4) 0.023(5) 0.000(4) 0.008(4) 0.001(4)
N5 0.016(4) 0.007(5) 0.040(5) 0.005(4) -0.002(4) 0.001(4)
N6 0.018(4) 0.010(5) 0.032(5) 0.005(4) 0.006(4) 0.001(4)
N7 0.015(4) 0.031(6) 0.029(5) -0.011(5) -0.010(4) 0.011(5)
C1 0.027(5) 0.030(8) 0.029(5) -0.006(5) -0.007(5) -0.016(6)
C2 0.018(5) 0.017(6) 0.032(6) 0.000(4) 0.002(5) 0.008(5)
C3 0.030(5) 0.008(6) 0.036(6) 0.001(5) -0.003(5) -0.003(5)
C4 0.020(5) 0.014(6) 0.041(5) 0.009(5) -0.001(4) 0.004(5)
C5 0.029(6) 0.033(6) 0.021(6) 0.000(5) 0.005(5) -0.001(5)
C6 0.034(7) 0.039(7) 0.038(7) -0.005(6) -0.005(6) -0.011(6)
C7 0.031(7) 0.035(7) 0.027(6) -0.011(6) 0.003(5) -0.012(5)
C8 0.019(6) 0.038(7) 0.032(7) 0.005(6) -0.002(5) 0.003(5)
C9 0.028(7) 0.021(6) 0.037(7) -0.007(6) 0.010(6) -0.006(5)
C10 0.019(7) 0.046(11) 0.045(8) -0.013(8) 0.009(6) -0.006(7)
C11 0.015(5) 0.019(5) 0.032(6) -0.009(5) -0.006(5) -0.006(4)
C12 0.024(6) 0.015(5) 0.034(7) -0.001(5) -0.009(5) -0.003(4)
C13 0.028(5) 0.013(5) 0.030(6) 0.000(5) -0.002(5) -0.002(4)
C14 0.022(5) 0.012(7) 0.041(7) 0.007(5) 0.000(5) 0.005(5)
C15 0.022(6) 0.028(8) 0.044(7) -0.005(5) -0.002(5) -0.005(6)
C16 0.034(6) 0.035(8) 0.034(7) -0.005(6) 0.008(6) 0.000(6)
C17 0.022(6) 0.024(7) 0.046(7) 0.009(6) -0.008(5) 0.008(5)
C18 0.023(6) 0.014(6) 0.037(6) 0.003(5) -0.012(5) 0.006(6)
C19 0.035(6) 0.019(7) 0.020(6) 0.006(5) -0.002(5) -0.005(6)
C20 0.022(6) 0.041(10) 0.042(9) 0.011(8) 0.008(6) 0.019(7)
C21 0.028(6) 0.014(7) 0.033(6) 0.002(5) 0.007(5) -0.006(5)
C22 0.022(5) 0.024(7) 0.032(6) 0.006(5) 0.001(5) -0.010(6)
C23 0.020(5) 0.008(6) 0.035(6) 0.003(4) -0.003(4) 0.000(5)
C24 0.017(5) 0.016(6) 0.040(6) 0.010(5) 0.000(4) -0.005(5)
C25 0.029(6) 0.015(7) 0.041(6) 0.003(6) 0.000(5) 0.005(6)
C26 0.032(5) 0.028(8) 0.039(6) -0.005(6) -0.005(5) 0.004(6)
C27 0.028(5) 0.027(6) 0.046(6) 0.004(6) -0.002(5) 0.009(5)
C28 0.016(5) 0.020(7) 0.036(6) -0.001(5) -0.001(5) -0.010(6)
C29 0.015(5) 0.024(7) 0.034(6) 0.004(5) 0.003(5) 0.011(6)
C30 0.024(6) 0.045(9) 0.032(7) -0.011(6) 0.001(5) -0.008(7)
C31 0.022(5) 0.015(6) 0.041(7) 0.004(6) -0.003(5) -0.010(6)
C32 0.018(6) 0.019(7) 0.065(9) 0.011(7) 0.011(7) 0.008(6)
B1 0.031(7) 0.012(6) 0.031(6) -0.002(4) -0.003(5) -0.001(5)
Cu2 0.0161(8) 0.0208(9) 0.0375(9) 0.0020(7) 0.0003(7) -0.0005(7)
Br7 0.0215(7) 0.0233(7) 0.0343(6) 0.0022(6) 0.0057(5) -0.0013(6)
Br8 0.0254(8) 0.0297(8) 0.0303(6) 0.0072(6) 0.0014(6) 0.0046(7)
Br9 0.0245(8) 0.0220(7) 0.0476(8) -0.0036(6) 0.0051(7) 0.0053(6)
Br10 0.0277(8) 0.0152(7) 0.0488(8) -0.0037(6) -0.0042(7) 0.0000(6)
Br11 0.0250(8) 0.0365(8) 0.0484(8) -0.0059(7) -0.0080(7) -0.0044(7)
Br12 0.0465(10) 0.0597(11) 0.0405(8) -0.0184(8) -0.0080(7) 0.0081(9)
N8 0.024(5) 0.006(5) 0.027(5) -0.001(4) 0.004(4) 0.000(4)
N9 0.018(4) 0.023(5) 0.026(4) -0.003(4) 0.011(4) -0.003(4)
N10 0.027(5) 0.011(4) 0.025(5) 0.002(4) 0.010(4) 0.003(3)
N11 0.011(5) 0.011(4) 0.031(5) 0.002(4) 0.001(4) 0.005(4)
N12 0.020(5) 0.016(5) 0.027(4) -0.003(4) -0.002(3) -0.009(5)
N13 0.012(4) 0.006(5) 0.036(4) 0.002(4) 0.004(3) 0.001(4)
N14 0.024(5) 0.013(5) 0.041(6) 0.001(5) 0.007(5) 0.002(5)
C33 0.025(5) 0.021(6) 0.031(6) -0.001(4) 0.002(4) -0.001(5)
C34 0.022(5) 0.013(6) 0.029(5) -0.007(4) 0.000(4) 0.010(5)
C35 0.025(5) 0.011(6) 0.029(5) -0.003(4) 0.000(4) -0.005(5)
C36 0.017(5) 0.008(6) 0.037(6) 0.003(5) 0.004(4) -0.005(5)
C37 0.024(5) 0.017(7) 0.031(6) 0.008(5) -0.001(4) 0.001(6)
C38 0.017(5) 0.016(7) 0.042(6) 0.003(6) -0.001(5) -0.010(6)
C39 0.021(6) 0.022(7) 0.040(6) 0.013(6) 0.005(5) 0.003(6)
C40 0.023(6) 0.031(8) 0.029(6) 0.011(6) 0.007(4) 0.000(6)
C41 0.020(5) 0.013(6) 0.024(5) 0.003(5) -0.003(5) 0.003(5)
C42 0.025(6) 0.035(9) 0.053(9) 0.001(7) 0.013(6) 0.010(7)
C43 0.029(6) 0.017(5) 0.018(5) -0.001(5) 0.001(5) -0.004(4)
C44 0.020(5) 0.011(5) 0.023(6) 0.001(5) 0.000(5) 0.011(4)
C45 0.017(5) 0.010(5) 0.023(5) -0.002(5) -0.003(4) 0.001(4)
C46 0.012(5) 0.018(6) 0.031(6) -0.002(5) 0.000(4) 0.000(4)
C47 0.030(6) 0.023(7) 0.037(7) 0.006(5) -0.006(5) -0.003(6)
C48 0.039(7) 0.025(7) 0.034(7) 0.008(5) 0.008(6) -0.011(6)
C49 0.029(6) 0.020(7) 0.040(6) 0.000(5) 0.006(5) 0.009(5)
C50 0.026(6) 0.014(7) 0.045(7) -0.004(5) 0.004(5) 0.011(6)
C51 0.024(6) 0.014(6) 0.024(6) -0.001(5) -0.006(5) -0.004(5)
C52 0.043(7) 0.014(7) 0.040(7) -0.009(6) 0.010(6) -0.004(6)
C53 0.022(5) 0.031(8) 0.032(5) -0.001(5) -0.002(4) 0.003(6)
C54 0.031(5) 0.033(8) 0.041(6) -0.011(6) 0.000(5) 0.011(7)
C55 0.027(5) 0.021(7) 0.025(5) 0.005(5) 0.001(4) 0.004(5)
C56 0.037(6) 0.020(6) 0.033(6) 0.007(5) 0.019(5) 0.006(5)
C57 0.022(6) 0.029(6) 0.051(8) -0.012(6) -0.006(6) 0.003(5)
C58 0.036(7) 0.027(6) 0.050(8) -0.005(7) 0.005(7) 0.020(5)
C59 0.027(6) 0.042(7) 0.040(7) 0.000(7) 0.009(6) 0.015(5)
C60 0.033(7) 0.023(6) 0.045(8) 0.008(6) 0.006(6) 0.005(6)
C61 0.028(6) 0.024(6) 0.030(6) 0.000(6) 0.000(6) 0.008(5)
C62 0.051(8) 0.047(10) 0.070(11) 0.024(9) 0.034(9) 0.018(7)
C63 0.023(6) 0.020(7) 0.043(8) -0.008(6) -0.002(6) -0.006(6)
C64 0.017(6) 0.024(8) 0.067(10) 0.001(7) 0.000(7) -0.006(7)
B2 0.013(6) 0.012(5) 0.033(6) -0.003(4) 0.000(5) 0.000(5)
Cl1 0.037(2) 0.0297(19) 0.0423(18) -0.0064(16) -0.0043(16) -0.0002(17)
Cl2 0.116(4) 0.035(2) 0.058(3) 0.001(2) -0.016(3) 0.002(3)
C91 0.035(9) 0.020(6) 0.047(8) -0.005(5) 0.014(7) -0.004(6)
Cl3 0.210(8) 0.063(4) 0.069(3) -0.002(3) -0.008(4) -0.042(4)
Cl4 0.093(3) 0.040(3) 0.052(2) 0.007(2) -0.001(2) 0.003(2)
C92 0.112(18) 0.035(9) 0.066(11) 0.006(7) 0.012(11) 0.010(10)

loop_
_atom_type_symbol
_atom_type_description
_atom_type_scat_dispersion_real
_atom_type_scat_dispersion_imag
_atom_type_scat_source
C C 0.0033 0.0016 'International Tables Vol C Tables 4.2.6.8 and 6.1.1.4'
H H 0.0000 0.0000 'International Tables Vol C Tables 4.2.6.8 and 6.1.1.4'
B B 0.0013 0.0007 'International Tables Vol C Tables 4.2.6.8 and 6.1.1.4'
N N 0.0061 0.0033 'International Tables Vol C Tables 4.2.6.8 and 6.1.1.4'
Cl Cl 0.1484 0.1585 'International Tables Vol C Tables 4.2.6.8 and 6.1.1.4'
Cu Cu 0.3201 1.2651 'International Tables Vol C Tables 4.2.6.8 and 6.1.1.4'
Br Br -0.2901 2.4595 'International Tables Vol C Tables 4.2.6.8 and 6.1.1.4'

loop_
_geom_angle_atom_site_label_1
_geom_angle_atom_site_label_2
_geom_angle_atom_site_label_3
_geom_angle
_geom_angle_site_symmetry_1
_geom_angle_site_symmetry_3
_geom_angle_publ_flag
N7 Cu1 N3 126.3(5) . . ?
N7 Cu1 N5 124.7(4) . . ?
N3 Cu1 N5 87.5(4) . . ?
N7 Cu1 N1 125.7(4) . . ?
N3 Cu1 N1 91.9(4) . . ?
N5 Cu1 N1 89.0(4) . . ?
C1 N1 N2 104.6(11) . . ?
C1 N1 Cu1 138.2(9) . . ?
N2 N1 Cu1 115.7(8) . . ?
N1 N2 C3 113.8(11) . . ?
N1 N2 B1 119.1(11) . . ?
C3 N2 B1 126.7(11) . . ?
N4 N3 C11 105.2(10) . . ?
N4 N3 Cu1 116.4(8) . . ?
C11 N3 Cu1 137.8(8) . . ?
N3 N4 C13 112.3(10) . . ?
N3 N4 B1 119.5(11) . . ?
C13 N4 B1 128.1(11) . . ?
C21 N5 N6 106.4(10) . . ?
C21 N5 Cu1 136.8(9) . . ?
N6 N5 Cu1 116.1(8) . . ?
N5 N6 C23 111.4(10) . . ?
N5 N6 B1 119.2(11) . . ?
C23 N6 B1 129.1(11) . . ?
C31 N7 Cu1 174.3(12) . . ?
N1 C1 C2 111.0(12) . . ?
N1 C1 Br1 121.9(10) . . ?
C2 C1 Br1 127.0(10) . . ?
C3 C2 C1 106.1(11) . . ?
C3 C2 Br2 127.7(10) . . ?
C1 C2 Br2 126.0(10) . . ?
C2 C3 C4 129.8(12) . . ?
C2 C3 N2 104.3(11) . . ?
C4 C3 N2 125.9(11) . . ?
C5 C4 C3 123.7(12) . . ?
C5 C4 C9 115.1(13) . . ?
C3 C4 C9 121.2(12) . . ?
C4 C5 C6 123.1(14) . . ?
C4 C5 H5 118.2 . . ?
C6 C5 H5 118.7 . . ?
C5 C6 C7 122.2(14) . . ?
C5 C6 H6 118.8 . . ?
C7 C6 H6 119.0 . . ?
C8 C7 C6 114.8(13) . . ?
C8 C7 C10 122.7(14) . . ?
C6 C7 C10 122.4(13) . . ?
C9 C8 C7 123.8(14) . . ?
C9 C8 H8 118.3 . . ?
C7 C8 H8 117.9 . . ?
C8 C9 C4 121.1(13) . . ?
C8 C9 H9 119.4 . . ?
C4 C9 H9 119.5 . . ?
C7 C10 H10A 110.0 . . ?
C7 C10 H10B 108.7 . . ?
H10A C10 H10B 109.5 . . ?
C7 C10 H10C 109.7 . . ?
H10A C10 H10C 109.5 . . ?
H10B C10 H10C 109.5 . . ?
C12 C11 N3 112.6(11) . . ?
C12 C11 Br3 129.4(10) . . ?
N3 C11 Br3 117.9(9) . . ?
C11 C12 C13 104.5(11) . . ?
C11 C12 Br4 128.9(10) . . ?
C13 C12 Br4 126.0(10) . . ?
N4 C13 C12 105.3(11) . . ?
N4 C13 C14 122.9(11) . . ?
C12 C13 C14 131.6(12) . . ?
C15 C14 C19 116.3(12) . . ?
C15 C14 C13 122.6(13) . . ?
C19 C14 C13 121.0(12) . . ?
C14 C15 C16 120.3(13) . . ?
C14 C15 H15 119.9 . . ?
C16 C15 H15 119.8 . . ?
C17 C16 C15 122.0(14) . . ?
C17 C16 H16 119.1 . . ?
C15 C16 H16 118.9 . . ?
C16 C17 C18 117.5(13) . . ?
C16 C17 C20 121.1(14) . . ?
C18 C17 C20 121.4(13) . . ?
C19 C18 C17 122.4(13) . . ?
C19 C18 H18 118.9 . . ?
C17 C18 H18 118.7 . . ?
C18 C19 C14 121.1(12) . . ?
C18 C19 H19 119.5 . . ?
C14 C19 H19 119.5 . . ?
C17 C20 H20A 109.6 . . ?
C17 C20 H20B 109.2 . . ?
H20A C20 H20B 109.5 . . ?
C17 C20 H20C 109.6 . . ?
H20A C20 H20C 109.5 . . ?
H20B C20 H20C 109.5 . . ?
N5 C21 C22 110.1(12) . . ?
N5 C21 Br5 121.3(10) . . ?
C22 C21 Br5 128.6(10) . . ?
C21 C22 C23 106.5(11) . . ?
C21 C22 Br6 127.3(10) . . ?
C23 C22 Br6 125.6(10) . . ?
N6 C23 C22 105.4(11) . . ?
N6 C23 C24 124.6(12) . . ?
C22 C23 C24 129.9(12) . . ?
C25 C24 C29 117.7(12) . . ?
C25 C24 C23 122.2(12) . . ?
C29 C24 C23 119.2(12) . . ?
C26 C25 C24 120.7(13) . . ?
C26 C25 H25 119.7 . . ?
C24 C25 H25 119.6 . . ?
C25 C26 C27 123.0(12) . . ?
C25 C26 H26 118.6 . . ?
C27 C26 H26 118.4 . . ?
C28 C27 C26 115.6(12) . . ?
C28 C27 C30 122.3(12) . . ?
C26 C27 C30 122.1(12) . . ?
C27 C28 C29 123.8(13) . . ?
C27 C28 H28 118.0 . . ?
C29 C28 H28 118.2 . . ?
C28 C29 C24 118.6(12) . . ?
C28 C29 H29 120.8 . . ?
C24 C29 H29 120.6 . . ?
C27 C30 H30A 109.7 . . ?
C27 C30 H30B 109.9 . . ?
H30A C30 H30B 109.5 . . ?
C27 C30 H30C 108.8 . . ?
H30A C30 H30C 109.5 . . ?
H30B C30 H30C 109.5 . . ?
N7 C31 C32 177.8(15) . . ?
C31 C32 H32A 109.2 . . ?
C31 C32 H32B 109.6 . . ?
H32A C32 H32B 109.5 . . ?
C31 C32 H32C 109.6 . . ?
H32A C32 H32C 109.5 . . ?
H32B C32 H32C 109.5 . . ?
N6 B1 N4 109.3(11) . . ?
N6 B1 N2 108.2(10) . . ?
N4 B1 N2 109.7(11) . . ?
N6 B1 H1 110.0 . . ?
N4 B1 H1 109.8 . . ?
N2 B1 H1 109.8 . . ?
N14 Cu2 N10 128.9(4) . . ?
N14 Cu2 N8 123.0(4) . . ?
N10 Cu2 N8 90.0(4) . . ?
N14 Cu2 N12 122.1(4) . . ?
N10 Cu2 N12 90.9(4) . . ?
N8 Cu2 N12 91.5(4) . . ?
C33 N8 N9 105.4(11) . . ?
C33 N8 Cu2 137.4(9) . . ?
N9 N8 Cu2 115.6(8) . . ?
N8 N9 C35 112.8(10) . . ?
N8 N9 B2 117.8(10) . . ?
C35 N9 B2 128.1(11) . . ?
C43 N10 N11 105.7(10) . . ?
C43 N10 Cu2 139.3(9) . . ?
N11 N10 Cu2 114.9(7) . . ?
C45 N11 N10 109.1(9) . . ?
C45 N11 B2 133.0(10) . . ?
N10 N11 B2 117.7(10) . . ?
C53 N12 N13 104.8(10) . . ?
C53 N12 Cu2 140.6(9) . . ?
N13 N12 Cu2 114.0(7) . . ?
C55 N13 N12 111.7(10) . . ?
C55 N13 B2 130.4(11) . . ?
N12 N13 B2 117.9(10) . . ?
C63 N14 Cu2 178.1(12) . . ?
N8 C33 C34 111.8(11) . . ?
N8 C33 Br7 120.7(10) . . ?
C34 C33 Br7 127.4(9) . . ?
C35 C34 C33 104.6(11) . . ?
C35 C34 Br8 127.9(10) . . ?
C33 C34 Br8 127.5(9) . . ?
N9 C35 C34 105.6(11) . . ?
N9 C35 C36 126.6(11) . . ?
C34 C35 C36 127.6(12) . . ?
C41 C36 C37 120.9(12) . . ?
C41 C36 C35 120.3(11) . . ?
C37 C36 C35 118.8(11) . . ?
C36 C37 C38 117.8(12) . . ?
C36 C37 H37 121.0 . . ?
C38 C37 H37 121.2 . . ?
C39 C38 C37 122.3(13) . . ?
C39 C38 H38 118.7 . . ?
C37 C38 H38 119.0 . . ?
C38 C39 C40 117.6(12) . . ?
C38 C39 C42 119.2(12) . . ?
C40 C39 C42 123.2(13) . . ?
C41 C40 C39 121.0(12) . . ?
C41 C40 H40 119.7 . . ?
C39 C40 H40 119.3 . . ?
C36 C41 C40 120.3(12) . . ?
C36 C41 H41 119.8 . . ?
C40 C41 H41 119.8 . . ?
C39 C42 H42A 109.4 . . ?
C39 C42 H42B 109.3 . . ?
H42A C42 H42B 109.5 . . ?
C39 C42 H42C 109.7 . . ?
H42A C42 H42C 109.5 . . ?
H42B C42 H42C 109.5 . . ?
N10 C43 C44 112.2(11) . . ?
N10 C43 Br9 120.4(9) . . ?
C44 C43 Br9 127.2(9) . . ?
C45 C44 C43 105.4(11) . . ?
C45 C44 Br10 126.6(10) . . ?
C43 C44 Br10 128.0(9) . . ?
N11 C45 C44 107.5(11) . . ?
N11 C45 C46 119.3(11) . . ?
C44 C45 C46 132.4(12) . . ?
C47 C46 C51 118.9(12) . . ?
C47 C46 C45 121.7(12) . . ?
C51 C46 C45 119.4(11) . . ?
C48 C47 C46 119.9(13) . . ?
C48 C47 H47 120.1 . . ?
C46 C47 H47 120.0 . . ?
C47 C48 C49 124.5(13) . . ?
C47 C48 H48 118.0 . . ?
C49 C48 H48 117.5 . . ?
C50 C49 C48 113.6(12) . . ?
C50 C49 C52 121.8(13) . . ?
C48 C49 C52 124.6(12) . . ?
C51 C50 C49 124.0(13) . . ?
C51 C50 H50 118.1 . . ?
C49 C50 H50 117.9 . . ?
C50 C51 C46 119.1(12) . . ?
C50 C51 H51 120.5 . . ?
C46 C51 H51 120.4 . . ?
C49 C52 H52A 109.3 . . ?
C49 C52 H52B 109.4 . . ?
H52A C52 H52B 109.5 . . ?
C49 C52 H52C 109.7 . . ?
H52A C52 H52C 109.5 . . ?
H52B C52 H52C 109.5 . . ?
N12 C53 C54 110.7(12) . . ?
N12 C53 Br11 121.0(10) . . ?
C54 C53 Br11 128.3(10) . . ?
C53 C54 C55 106.6(12) . . ?
C53 C54 Br12 126.3(11) . . ?
C55 C54 Br12 127.0(10) . . ?
N13 C55 C54 106.2(11) . . ?
N13 C55 C56 125.3(12) . . ?
C54 C55 C56 128.3(12) . . ?
C61 C56 C57 121.7(13) . . ?
C61 C56 C55 119.2(12) . . ?
C57 C56 C55 119.0(13) . . ?
C56 C57 C58 117.9(14) . . ?
C56 C57 H57 121.3 . . ?
C58 C57 H57 120.8 . . ?
C59 C58 C57 120.8(13) . . ?
C59 C58 H58 119.2 . . ?
C57 C58 H58 119.9 . . ?
C58 C59 C60 119.9(13) . . ?
C58 C59 C62 123.9(14) . . ?
C60 C59 C62 116.0(14) . . ?
C61 C60 C59 117.5(14) . . ?
C61 C60 H60 121.3 . . ?
C59 C60 H60 121.3 . . ?
C56 C61 C60 121.9(13) . . ?
C56 C61 H61 119.2 . . ?
C60 C61 H61 118.8 . . ?
C59 C62 H62A 109.6 . . ?
C59 C62 H62B 109.5 . . ?
H62A C62 H62B 109.5 . . ?
C59 C62 H62C 109.4 . . ?
H62A C62 H62C 109.5 . . ?
H62B C62 H62C 109.5 . . ?
N14 C63 C64 177.5(16) . . ?
C63 C64 H64A 109.6 . . ?
C63 C64 H64B 109.9 . . ?
H64A C64 H64B 109.5 . . ?
C63 C64 H64C 109.0 . . ?
H64A C64 H64C 109.5 . . ?
H64B C64 H64C 109.5 . . ?
N13 B2 N11 112.0(11) . . ?
N13 B2 N9 111.5(10) . . ?
N11 B2 N9 109.3(10) . . ?
N13 B2 H2 108.0 . . ?
N11 B2 H2 108.0 . . ?
N9 B2 H2 107.9 . . ?
Cl2 C91 Cl1 114.3(8) . . ?
Cl2 C91 H91A 108.8 . . ?
Cl1 C91 H91A 109.0 . . ?
Cl2 C91 H91B 108.5 . . ?
Cl1 C91 H91B 108.5 . . ?
H91A C91 H91B 107.6 . . ?
Cl3 C92 Cl4 112.2(9) . . ?
Cl3 C92 H92A 109.7 . . ?
Cl4 C92 H92A 109.4 . . ?
Cl3 C92 H92B 108.8 . . ?
Cl4 C92 H92B 108.8 . . ?
H92A C92 H92B 107.8 . . ?

loop_
_geom_bond_atom_site_label_1
_geom_bond_atom_site_label_2
_geom_bond_distance
_geom_bond_site_symmetry_2
_geom_bond_publ_flag
Cu1 N7 1.804(11) . ?
Cu1 N3 2.000(10) . ?
Cu1 N5 2.037(10) . ?
Cu1 N1 2.047(11) . ?
Br1 C1 1.815(13) . ?
Br2 C2 1.792(12) . ?
Br3 C11 1.808(12) . ?
Br4 C12 1.796(12) . ?
Br5 C21 1.820(13) . ?
Br6 C22 1.815(13) . ?
N1 C1 1.308(16) . ?
N1 N2 1.319(14) . ?
N2 C3 1.366(16) . ?
N2 B1 1.546(17) . ?
N3 N4 1.314(13) . ?
N3 C11 1.337(15) . ?
N4 C13 1.330(15) . ?
N4 B1 1.526(17) . ?
N5 C21 1.307(15) . ?
N5 N6 1.331(13) . ?
N6 C23 1.334(15) . ?
N6 B1 1.490(17) . ?
N7 C31 1.107(15) . ?
C1 C2 1.403(17) . ?
C2 C3 1.351(17) . ?
C3 C4 1.357(18) . ?
C4 C5 1.339(17) . ?
C4 C9 1.439(17) . ?
C5 C6 1.363(18) . ?
C5 H5 0.9500 . ?
C6 C7 1.39(2) . ?
C6 H6 0.9500 . ?
C7 C8 1.367(18) . ?
C7 C10 1.443(18) . ?
C8 C9 1.333(18) . ?
C8 H8 0.9500 . ?
C9 H9 0.9500 . ?
C10 H10A 0.9800 . ?
C10 H10B 0.9800 . ?
C10 H10C 0.9800 . ?
C11 C12 1.322(17) . ?
C12 C13 1.422(17) . ?
C13 C14 1.423(19) . ?
C14 C15 1.365(18) . ?
C14 C19 1.395(18) . ?
C15 C16 1.365(18) . ?
C15 H15 0.9500 . ?
C16 C17 1.335(19) . ?
C16 H16 0.9500 . ?
C17 C18 1.350(18) . ?
C17 C20 1.475(18) . ?
C18 C19 1.318(18) . ?
C18 H18 0.9500 . ?
C19 H19 0.9500 . ?
C20 H20A 0.9800 . ?
C20 H20B 0.9800 . ?
C20 H20C 0.9800 . ?
C21 C22 1.361(17) . ?
C22 C23 1.368(17) . ?
C23 C24 1.419(17) . ?
C24 C25 1.362(17) . ?
C24 C29 1.393(17) . ?
C25 C26 1.342(17) . ?
C25 H25 0.9500 . ?
C26 C27 1.365(17) . ?
C26 H26 0.9500 . ?
C27 C28 1.351(17) . ?
C27 C30 1.449(17) . ?
C28 C29 1.359(17) . ?
C28 H28 0.9500 . ?
C29 H29 0.9500 . ?
C30 H30A 0.9800 . ?
C30 H30B 0.9800 . ?
C30 H30C 0.9800 . ?
C31 C32 1.443(17) . ?
C32 H32A 0.9800 . ?
C32 H32B 0.9800 . ?
C32 H32C 0.9800 . ?
B1 H1 1.0000 . ?
Cu2 N14 1.864(11) . ?
Cu2 N10 1.988(10) . ?
Cu2 N8 2.015(10) . ?
Cu2 N12 2.032(10) . ?
Br7 C33 1.807(12) . ?
Br8 C34 1.797(12) . ?
Br9 C43 1.812(12) . ?
Br10 C44 1.827(12) . ?
Br11 C53 1.814(13) . ?
Br12 C54 1.830(13) . ?
N8 C33 1.296(14) . ?
N8 N9 1.322(13) . ?
N9 C35 1.346(16) . ?
N9 B2 1.522(17) . ?
N10 C43 1.275(14) . ?
N10 N11 1.365(13) . ?
N11 C45 1.338(14) . ?
N11 B2 1.507(16) . ?
N12 C53 1.299(15) . ?
N12 N13 1.376(13) . ?
N13 C55 1.294(15) . ?
N13 B2 1.457(17) . ?
N14 C63 1.086(16) . ?
C33 C34 1.393(17) . ?
C34 C35 1.371(16) . ?
C35 C36 1.450(17) . ?
C36 C41 1.333(16) . ?
C36 C37 1.357(17) . ?
C37 C38 1.376(17) . ?
C37 H37 0.9500 . ?
C38 C39 1.336(18) . ?
C38 H38 0.9500 . ?
C39 C40 1.373(18) . ?
C39 C42 1.513(18) . ?
C40 C41 1.342(17) . ?
C40 H40 0.9500 . ?
C41 H41 0.9500 . ?
C42 H42A 0.9800 . ?
C42 H42B 0.9800 . ?
C42 H42C 0.9800 . ?
C43 C44 1.361(16) . ?
C44 C45 1.338(16) . ?
C45 C46 1.461(17) . ?
C46 C47 1.372(17) . ?
C46 C51 1.408(17) . ?
C47 C48 1.324(18) . ?
C47 H47 0.9500 . ?
C48 C49 1.412(19) . ?
C48 H48 0.9500 . ?
C49 C50 1.389(18) . ?
C49 C52 1.441(18) . ?
C50 C51 1.344(17) . ?
C50 H50 0.9500 . ?
C51 H51 0.9500 . ?
C52 H52A 0.9800 . ?
C52 H52B 0.9800 . ?
C52 H52C 0.9800 . ?
C53 C54 1.358(18) . ?
C54 C55 1.370(18) . ?
C55 C56 1.462(18) . ?
C56 C61 1.302(18) . ?
C56 C57 1.353(17) . ?
C57 C58 1.379(19) . ?
C57 H57 0.9500 . ?
C58 C59 1.33(2) . ?
C58 H58 0.9500 . ?
C59 C60 1.398(19) . ?
C59 C62 1.49(2) . ?
C60 C61 1.358(18) . ?
C60 H60 0.9500 . ?
C61 H61 0.9500 . ?
C62 H62A 0.9800 . ?
C62 H62B 0.9800 . ?
C62 H62C 0.9800 . ?
C63 C64 1.450(18) . ?
C64 H64A 0.9800 . ?
C64 H64B 0.9800 . ?
C64 H64C 0.9800 . ?
B2 H2 1.0000 . ?
Cl1 C91 1.739(13) . ?
Cl2 C91 1.645(14) . ?
C91 H91A 0.9900 . ?
C91 H91B 0.9900 . ?
Cl3 C92 1.679(13) . ?
Cl4 C92 1.722(13) . ?
C92 H92A 0.9900 . ?
C92 H92B 0.9900 . ?

loop_
_geom_torsion_atom_site_label_1
_geom_torsion_atom_site_label_2
_geom_torsion_atom_site_label_3
_geom_torsion_atom_site_label_4
_geom_torsion
_geom_torsion_site_symmetry_1
_geom_torsion_site_symmetry_2
_geom_torsion_site_symmetry_3
_geom_torsion_site_symmetry_4
_geom_torsion_publ_flag
N7 Cu1 N1 C1 12.9(15) . . . . ?
N3 Cu1 N1 C1 151.9(13) . . . . ?
N5 Cu1 N1 C1 -120.6(13) . . . . ?
N7 Cu1 N1 N2 176.2(8) . . . . ?
N3 Cu1 N1 N2 -44.8(9) . . . . ?
N5 Cu1 N1 N2 42.6(9) . . . . ?
C1 N1 N2 C3 -0.6(14) . . . . ?
Cu1 N1 N2 C3 -169.2(8) . . . . ?
C1 N1 N2 B1 172.4(10) . . . . ?
Cu1 N1 N2 B1 3.8(14) . . . . ?
N7 Cu1 N3 N4 176.8(7) . . . . ?
N5 Cu1 N3 N4 -50.7(8) . . . . ?
N1 Cu1 N3 N4 38.2(8) . . . . ?
N7 Cu1 N3 C11 7.7(14) . . . . ?
N5 Cu1 N3 C11 140.2(12) . . . . ?
N1 Cu1 N3 C11 -130.9(12) . . . . ?
C11 N3 N4 C13 -2.3(13) . . . . ?
Cu1 N3 N4 C13 -174.7(8) . . . . ?
C11 N3 N4 B1 -178.8(10) . . . . ?
Cu1 N3 N4 B1 8.8(13) . . . . ?
N7 Cu1 N5 C21 10.6(14) . . . . ?
N3 Cu1 N5 C21 -123.1(12) . . . . ?
N1 Cu1 N5 C21 145.0(12) . . . . ?
N7 Cu1 N5 N6 179.4(8) . . . . ?
N3 Cu1 N5 N6 45.7(8) . . . . ?
N1 Cu1 N5 N6 -46.3(8) . . . . ?
C21 N5 N6 C23 -0.9(13) . . . . ?
Cu1 N5 N6 C23 -173.0(7) . . . . ?
C21 N5 N6 B1 173.5(10) . . . . ?
Cu1 N5 N6 B1 1.5(13) . . . . ?
N2 N1 C1 C2 -1.9(14) . . . . ?
Cu1 N1 C1 C2 162.5(10) . . . . ?
N2 N1 C1 Br1 175.3(9) . . . . ?
Cu1 N1 C1 Br1 -20.3(19) . . . . ?
N1 C1 C2 C3 3.7(15) . . . . ?
Br1 C1 C2 C3 -173.3(10) . . . . ?
N1 C1 C2 Br2 179.2(9) . . . . ?
Br1 C1 C2 Br2 2.1(18) . . . . ?
C1 C2 C3 C4 175.3(13) . . . . ?
Br2 C2 C3 C4 0(2) . . . . ?
C1 C2 C3 N2 -3.8(13) . . . . ?
Br2 C2 C3 N2 -179.1(9) . . . . ?
N1 N2 C3 C2 2.9(14) . . . . ?
B1 N2 C3 C2 -169.4(11) . . . . ?
N1 N2 C3 C4 -176.2(12) . . . . ?
B1 N2 C3 C4 11.4(19) . . . . ?
C2 C3 C4 C5 50(2) . . . . ?
N2 C3 C4 C5 -131.1(13) . . . . ?
C2 C3 C4 C9 -126.7(14) . . . . ?
N2 C3 C4 C9 52.2(18) . . . . ?
C3 C4 C5 C6 -176.0(13) . . . . ?
C9 C4 C5 C6 1.0(18) . . . . ?
C4 C5 C6 C7 0(2) . . . . ?
C5 C6 C7 C8 -1(2) . . . . ?
C5 C6 C7 C10 175.4(13) . . . . ?
C6 C7 C8 C9 2(2) . . . . ?
C10 C7 C8 C9 -174.6(14) . . . . ?
C7 C8 C9 C4 -1(2) . . . . ?
C5 C4 C9 C8 -0.2(18) . . . . ?
C3 C4 C9 C8 176.8(13) . . . . ?
N4 N3 C11 C12 -0.9(13) . . . . ?
Cu1 N3 C11 C12 169.0(9) . . . . ?
N4 N3 C11 Br3 175.2(8) . . . . ?
Cu1 N3 C11 Br3 -14.9(16) . . . . ?
N3 C11 C12 C13 3.4(14) . . . . ?
Br3 C11 C12 C13 -172.2(9) . . . . ?
N3 C11 C12 Br4 174.5(9) . . . . ?
Br3 C11 C12 Br4 -1.1(19) . . . . ?
N3 N4 C13 C12 4.3(13) . . . . ?
B1 N4 C13 C12 -179.6(11) . . . . ?
N3 N4 C13 C14 -179.9(11) . . . . ?
B1 N4 C13 C14 -4(2) . . . . ?
C11 C12 C13 N4 -4.5(13) . . . . ?
Br4 C12 C13 N4 -175.9(9) . . . . ?
C11 C12 C13 C14 -179.8(14) . . . . ?
Br4 C12 C13 C14 9(2) . . . . ?
N4 C13 C14 C15 -123.2(15) . . . . ?
C12 C13 C14 C15 51(2) . . . . ?
N4 C13 C14 C19 61.3(18) . . . . ?
C12 C13 C14 C19 -124.1(15) . . . . ?
C19 C14 C15 C16 -6(2) . . . . ?
C13 C14 C15 C16 177.9(13) . . . . ?
C14 C15 C16 C17 2(2) . . . . ?
C15 C16 C17 C18 2(2) . . . . ?
C15 C16 C17 C20 -178.0(14) . . . . ?
C16 C17 C18 C19 -2.5(19) . . . . ?
C20 C17 C18 C19 178.0(12) . . . . ?
C17 C18 C19 C14 -2.1(19) . . . . ?
C15 C14 C19 C18 6.5(19) . . . . ?
C13 C14 C19 C18 -177.8(12) . . . . ?
N6 N5 C21 C22 -1.3(14) . . . . ?
Cu1 N5 C21 C22 168.2(9) . . . . ?
N6 N5 C21 Br5 -180.0(8) . . . . ?
Cu1 N5 C21 Br5 -10.5(18) . . . . ?
N5 C21 C22 C23 3.0(15) . . . . ?
Br5 C21 C22 C23 -178.5(10) . . . . ?
N5 C21 C22 Br6 175.1(9) . . . . ?
Br5 C21 C22 Br6 -6.4(19) . . . . ?
N5 N6 C23 C22 2.7(14) . . . . ?
B1 N6 C23 C22 -171.0(12) . . . . ?
N5 N6 C23 C24 179.7(11) . . . . ?
B1 N6 C23 C24 6(2) . . . . ?
C21 C22 C23 N6 -3.4(14) . . . . ?
Br6 C22 C23 N6 -175.6(9) . . . . ?
C21 C22 C23 C24 179.9(13) . . . . ?
Br6 C22 C23 C24 8(2) . . . . ?
N6 C23 C24 C25 -135.1(13) . . . . ?
C22 C23 C24 C25 41(2) . . . . ?
N6 C23 C24 C29 56.4(18) . . . . ?
C22 C23 C24 C29 -127.4(15) . . . . ?
C29 C24 C25 C26 -7(2) . . . . ?
C23 C24 C25 C26 -176.1(13) . . . . ?
C24 C25 C26 C27 4(2) . . . . ?
C25 C26 C27 C28 -2(2) . . . . ?
C25 C26 C27 C30 179.1(13) . . . . ?
C26 C27 C28 C29 4.0(19) . . . . ?
C30 C27 C28 C29 -177.3(13) . . . . ?
C27 C28 C29 C24 -8(2) . . . . ?
C25 C24 C29 C28 8.9(19) . . . . ?
C23 C24 C29 C28 177.9(12) . . . . ?
N5 N6 B1 N4 -59.6(14) . . . . ?
C23 N6 B1 N4 113.7(14) . . . . ?
N5 N6 B1 N2 59.8(14) . . . . ?
C23 N6 B1 N2 -126.8(13) . . . . ?
N3 N4 B1 N6 54.2(15) . . . . ?
C13 N4 B1 N6 -121.7(13) . . . . ?
N3 N4 B1 N2 -64.3(14) . . . . ?
C13 N4 B1 N2 119.8(13) . . . . ?
N1 N2 B1 N6 -63.7(14) . . . . ?
C3 N2 B1 N6 108.3(13) . . . . ?
N1 N2 B1 N4 55.5(14) . . . . ?
C3 N2 B1 N4 -132.5(12) . . . . ?
N14 Cu2 N8 C33 22.4(14) . . . . ?
N10 Cu2 N8 C33 -116.0(12) . . . . ?
N12 Cu2 N8 C33 153.1(12) . . . . ?
N14 Cu2 N8 N9 -174.9(8) . . . . ?
N10 Cu2 N8 N9 46.6(8) . . . . ?
N12 Cu2 N8 N9 -44.3(8) . . . . ?
C33 N8 N9 C35 1.0(13) . . . . ?
Cu2 N8 N9 C35 -166.9(8) . . . . ?
C33 N8 N9 B2 168.6(10) . . . . ?
Cu2 N8 N9 B2 0.7(13) . . . . ?
N14 Cu2 N10 C43 3.5(15) . . . . ?
N8 Cu2 N10 C43 137.9(13) . . . . ?
N12 Cu2 N10 C43 -130.6(13) . . . . ?
N14 Cu2 N10 N11 178.1(7) . . . . ?
N8 Cu2 N10 N11 -47.6(8) . . . . ?
N12 Cu2 N10 N11 44.0(8) . . . . ?
C43 N10 N11 C45 3.4(12) . . . . ?
Cu2 N10 N11 C45 -172.9(7) . . . . ?
C43 N10 N11 B2 178.4(10) . . . . ?
Cu2 N10 N11 B2 2.1(12) . . . . ?
N14 Cu2 N12 C53 3.7(16) . . . . ?
N10 Cu2 N12 C53 142.4(15) . . . . ?
N8 Cu2 N12 C53 -127.6(15) . . . . ?
N14 Cu2 N12 N13 173.2(7) . . . . ?
N10 Cu2 N12 N13 -48.1(8) . . . . ?
N8 Cu2 N12 N13 41.9(8) . . . . ?
C53 N12 N13 C55 -1.7(13) . . . . ?
Cu2 N12 N13 C55 -174.8(8) . . . . ?
C53 N12 N13 B2 177.2(11) . . . . ?
Cu2 N12 N13 B2 4.1(13) . . . . ?
N9 N8 C33 C34 -0.4(13) . . . . ?
Cu2 N8 C33 C34 163.3(9) . . . . ?
N9 N8 C33 Br7 176.7(8) . . . . ?
Cu2 N8 C33 Br7 -19.6(17) . . . . ?
N8 C33 C34 C35 -0.2(14) . . . . ?
Br7 C33 C34 C35 -177.1(9) . . . . ?
N8 C33 C34 Br8 177.3(8) . . . . ?
Br7 C33 C34 Br8 0.4(17) . . . . ?
N8 N9 C35 C34 -1.1(14) . . . . ?
B2 N9 C35 C34 -167.2(11) . . . . ?
N8 N9 C35 C36 -175.3(11) . . . . ?
B2 N9 C35 C36 19(2) . . . . ?
C33 C34 C35 N9 0.7(13) . . . . ?
Br8 C34 C35 N9 -176.7(8) . . . . ?
C33 C34 C35 C36 174.9(12) . . . . ?
Br8 C34 C35 C36 -2.6(19) . . . . ?
N9 C35 C36 C41 44.3(19) . . . . ?
C34 C35 C36 C41 -128.7(13) . . . . ?
N9 C35 C36 C37 -136.3(13) . . . . ?
C34 C35 C36 C37 50.7(18) . . . . ?
C41 C36 C37 C38 2.2(18) . . . . ?
C35 C36 C37 C38 -177.3(11) . . . . ?
C36 C37 C38 C39 -3.5(19) . . . . ?
C37 C38 C39 C40 2.8(19) . . . . ?
C37 C38 C39 C42 -177.2(12) . . . . ?
C38 C39 C40 C41 -0.7(19) . . . . ?
C42 C39 C40 C41 179.2(12) . . . . ?
C37 C36 C41 C40 -0.2(19) . . . . ?
C35 C36 C41 C40 179.2(11) . . . . ?
C39 C40 C41 C36 -0.5(19) . . . . ?
N11 N10 C43 C44 -1.5(13) . . . . ?
Cu2 N10 C43 C44 173.4(9) . . . . ?
N11 N10 C43 Br9 174.6(8) . . . . ?
Cu2 N10 C43 Br9 -10.5(18) . . . . ?
N10 C43 C44 C45 -0.9(14) . . . . ?
Br9 C43 C44 C45 -176.7(9) . . . . ?
N10 C43 C44 Br10 179.3(9) . . . . ?
Br9 C43 C44 Br10 3.5(17) . . . . ?
N10 N11 C45 C44 -4.0(13) . . . . ?
B2 N11 C45 C44 -178.0(12) . . . . ?
N10 N11 C45 C46 -175.2(10) . . . . ?
B2 N11 C45 C46 10.9(19) . . . . ?
C43 C44 C45 N11 3.0(13) . . . . ?
Br10 C44 C45 N11 -177.2(8) . . . . ?
C43 C44 C45 C46 172.5(12) . . . . ?
Br10 C44 C45 C46 -8(2) . . . . ?
N11 C45 C46 C47 -124.9(13) . . . . ?
C44 C45 C46 C47 66.5(19) . . . . ?
N11 C45 C46 C51 52.9(16) . . . . ?
C44 C45 C46 C51 -115.7(15) . . . . ?
C51 C46 C47 C48 -1(2) . . . . ?
C45 C46 C47 C48 177.1(12) . . . . ?
C46 C47 C48 C49 -1(2) . . . . ?
C47 C48 C49 C50 3(2) . . . . ?
C47 C48 C49 C52 -177.0(13) . . . . ?
C48 C49 C50 C51 -3.4(19) . . . . ?
C52 C49 C50 C51 176.9(12) . . . . ?
C49 C50 C51 C46 1.6(19) . . . . ?
C47 C46 C51 C50 0.6(18) . . . . ?
C45 C46 C51 C50 -177.3(11) . . . . ?
N13 N12 C53 C54 0.1(15) . . . . ?
Cu2 N12 C53 C54 170.2(11) . . . . ?
N13 N12 C53 Br11 178.8(8) . . . . ?
Cu2 N12 C53 Br11 -11(2) . . . . ?
N12 C53 C54 C55 1.4(16) . . . . ?
Br11 C53 C54 C55 -177.2(10) . . . . ?
N12 C53 C54 Br12 176.4(10) . . . . ?
Br11 C53 C54 Br12 -2(2) . . . . ?
N12 N13 C55 C54 2.5(14) . . . . ?
B2 N13 C55 C54 -176.2(12) . . . . ?
N12 N13 C55 C56 178.7(11) . . . . ?
B2 N13 C55 C56 0(2) . . . . ?
C53 C54 C55 N13 -2.4(15) . . . . ?
Br12 C54 C55 N13 -177.4(10) . . . . ?
C53 C54 C55 C56 -178.3(12) . . . . ?
Br12 C54 C55 C56 7(2) . . . . ?
N13 C55 C56 C61 61.7(18) . . . . ?
C54 C55 C56 C61 -123.0(16) . . . . ?
N13 C55 C56 C57 -119.7(15) . . . . ?
C54 C55 C56 C57 56(2) . . . . ?
C61 C56 C57 C58 -4(2) . . . . ?
C55 C56 C57 C58 177.6(13) . . . . ?
C56 C57 C58 C59 3(2) . . . . ?
C57 C58 C59 C60 -2(2) . . . . ?
C57 C58 C59 C62 -178.7(14) . . . . ?
C58 C59 C60 C61 2(2) . . . . ?
C62 C59 C60 C61 178.8(13) . . . . ?
C57 C56 C61 C60 4(2) . . . . ?
C55 C56 C61 C60 -177.6(13) . . . . ?
C59 C60 C61 C56 -3(2) . . . . ?
C55 N13 B2 N11 -122.7(13) . . . . ?
N12 N13 B2 N11 58.6(14) . . . . ?
C55 N13 B2 N9 114.5(14) . . . . ?
N12 N13 B2 N9 -64.3(14) . . . . ?
C45 N11 B2 N13 109.8(14) . . . . ?
N10 N11 B2 N13 -63.7(14) . . . . ?
C45 N11 B2 N9 -126.1(13) . . . . ?
N10 N11 B2 N9 60.4(13) . . . . ?
N8 N9 B2 N13 62.1(14) . . . . ?
C35 N9 B2 N13 -132.4(13) . . . . ?
N8 N9 B2 N11 -62.3(14) . . . . ?
C35 N9 B2 N11 103.2(14) . . . . ?
